data_7700800
loop_
_publ_author_name
'Gao, Feng'
'Wang, Lei'
'Zhu, Guang-Zhou'
'Liu, Yu-Han'
'Yang, Han'
'Li, Xiang'
'Yang, Ke'

_publ_section_title
;
 Controllable syntheses and magnetic properties of novel homoleptic
 triple-decker lanthanide complexes.
;
_journal_issue 35
_journal_name_full 'Dalton transactions (Cambridge, England : 2003)'
_journal_page_first 13360
_journal_page_last 13368
_journal_paper_doi 10.1039/c9dt02565k
_journal_volume 48
_journal_year 2019
_chemical_formula_sum 'C65 H52 Cl5 Ho2 N8 O6'
_chemical_formula_weight 1548.25
_space_group_crystal_system triclinic
_space_group_IT_number 2
_space_group_name_Hall '-P 1'
_space_group_name_H-M_alt 'P -1'
_symmetry_space_group_name_Hall '-P 1'
_symmetry_space_group_name_H-M 'P -1'
_atom_sites_solution_hydrogens geom
_audit_creation_method SHELXL-2018/3
_audit_update_record
;
2019-01-05 deposited with the CCDC.    2019-08-09 downloaded from the CCDC.
;
_cell_angle_alpha 87.543(8)
_cell_angle_beta 89.024(8)
_cell_angle_gamma 77.857(9)
_cell_formula_units_Z 2
_cell_length_a 13.061(3)
_cell_length_b 13.232(3)
_cell_length_c 17.793(4)
_cell_measurement_reflns_used 7636
_cell_measurement_temperature 296(2)
_cell_measurement_theta_max 25.28
_cell_measurement_theta_min 2.98
_cell_volume 3003.4(12)
_computing_cell_refinement 'Bruker SMART'
_computing_data_collection 'Bruker SMART'
_computing_data_reduction 'Bruker SAINT'
_computing_molecular_graphics 'Bruker SHELXTL'
_computing_publication_material 'Bruker SHELXTL'
_computing_structure_refinement 'SHELXL-2018/3 (Sheldrick, 2018)'
_computing_structure_solution 'Bruker SHELXTL'
_diffrn_ambient_temperature 296(2)
_diffrn_measured_fraction_theta_full 0.992
_diffrn_measured_fraction_theta_max 0.985
_diffrn_measurement_device_type 'APEX2 CCD detector'
_diffrn_measurement_method 'phi and omega scans'
_diffrn_radiation_type MoK\a
_diffrn_radiation_wavelength 0.71073
_diffrn_reflns_av_R_equivalents 0.0653
_diffrn_reflns_av_unetI/netI 0.0734
_diffrn_reflns_Laue_measured_fraction_full 0.992
_diffrn_reflns_Laue_measured_fraction_max 0.985
_diffrn_reflns_limit_h_max 15
_diffrn_reflns_limit_h_min -15
_diffrn_reflns_limit_k_max 15
_diffrn_reflns_limit_k_min -15
_diffrn_reflns_limit_l_max 21
_diffrn_reflns_limit_l_min -21
_diffrn_reflns_number 31008
_diffrn_reflns_point_group_measured_fraction_full 0.992
_diffrn_reflns_point_group_measured_fraction_max 0.985
_diffrn_reflns_theta_full 25.242
_diffrn_reflns_theta_max 25.449
_diffrn_reflns_theta_min 1.985
_exptl_absorpt_coefficient_mu 2.898
_exptl_absorpt_correction_T_max 0.7452
_exptl_absorpt_correction_T_min 0.6511
_exptl_absorpt_correction_type multi-scan
_exptl_absorpt_process_details SADABS
_exptl_crystal_colour yellow
_exptl_crystal_density_diffrn 1.712
_exptl_crystal_density_method 'not measured'
_exptl_crystal_description block
_exptl_crystal_F_000 1530
_exptl_crystal_size_max 0.260
_exptl_crystal_size_mid 0.200
_exptl_crystal_size_min 0.170
_refine_diff_density_max 0.811
_refine_diff_density_min -0.709
_refine_diff_density_rms 0.115
_refine_ls_extinction_method none
_refine_ls_goodness_of_fit_ref 1.016
_refine_ls_hydrogen_treatment constr
_refine_ls_matrix_type full
_refine_ls_number_parameters 776
_refine_ls_number_reflns 10952
_refine_ls_number_restraints 10
_refine_ls_restrained_S_all 1.026
_refine_ls_R_factor_all 0.0729
_refine_ls_R_factor_gt 0.0358
_refine_ls_shift/su_max 0.003
_refine_ls_shift/su_mean 0.000
_refine_ls_structure_factor_coef Fsqd
_refine_ls_weighting_details 'w=1/[\s^2^(Fo^2^)+(0.0204P)^2^] where P=(Fo^2^+2Fc^2^)/3'
_refine_ls_weighting_scheme calc
_refine_ls_wR_factor_gt 0.0559
_refine_ls_wR_factor_ref 0.0633
_reflns_Friedel_coverage 0.000
_reflns_number_gt 7720
_reflns_number_total 10952
_reflns_threshold_expression 'I > 2\s(I)'
_cod_data_source_file c9dt02565k2.cif
_cod_data_source_block 3
_cod_depositor_comments 'Adding full bibliography for 7700797--7700800.cif.'
_cod_original_cell_volume 3003.3(12)
_cod_database_code 7700800
_shelx_shelxl_version_number 2018/3
_shelx_space_group_comment
;
The symmetry employed for this shelxl refinement is uniquely defined
by the following loop, which should always be used as a source of
symmetry information in preference to the above space-group names.
They are only intended as comments.
;
_shelx_estimated_absorpt_t_min 0.520
_shelx_estimated_absorpt_t_max 0.639

loop_
_space_group_symop_operation_xyz
'x, y, z'
'-x, -y, -z'

loop_
_atom_site_label
_atom_site_type_symbol
_atom_site_fract_x
_atom_site_fract_y
_atom_site_fract_z
_atom_site_U_iso_or_equiv
_atom_site_adp_type
_atom_site_occupancy
_atom_site_site_symmetry_order
_atom_site_calc_flag
_atom_site_refinement_flags_posn
_atom_site_refinement_flags_adp
_atom_site_refinement_flags_occupancy
_atom_site_disorder_assembly
_atom_site_disorder_group
C1A C 0.9208(4) 0.6531(4) 0.2969(2) 0.0260(12) Uani 1 1 d . . . . .
C2A C 0.9621(4) 0.5485(4) 0.2912(2) 0.0276(12) Uani 1 1 d . . . . .
C3A C 1.0388(4) 0.5158(4) 0.2365(3) 0.0365(13) Uani 1 1 d . . . . .
H3A H 1.066829 0.445686 0.231932 0.044 Uiso 1 1 calc R U . . .
C4A C 1.0729(4) 0.5881(5) 0.1891(3) 0.0449(15) Uani 1 1 d . . . . .
H4A H 1.123368 0.565864 0.152537 0.054 Uiso 1 1 calc R U . . .
C5A C 1.0334(4) 0.6916(5) 0.1955(3) 0.0458(16) Uani 1 1 d . . . . .
H5A H 1.057409 0.739361 0.163683 0.055 Uiso 1 1 calc R U . . .
C6A C 0.9575(4) 0.7252(4) 0.2494(3) 0.0353(13) Uani 1 1 d . . . . .
H6A H 0.930896 0.795596 0.254038 0.042 Uiso 1 1 calc R U . . .
C7A C 0.7648(4) 0.7582(4) 0.3349(3) 0.0314(13) Uani 1 1 d . . . . .
H7A H 0.772059 0.793395 0.289424 0.038 Uiso 1 1 calc R U . . .
C8A C 0.5166(4) 0.9321(4) 0.3898(3) 0.0408(14) Uani 1 1 d . . . . .
C9A C 0.6077(4) 0.8916(4) 0.3537(3) 0.0392(14) Uani 1 1 d . . . . .
H9A H 0.628508 0.927309 0.311972 0.047 Uiso 1 1 calc R U . . .
C10A C 0.6709(4) 0.7972(4) 0.3781(3) 0.0312(12) Uani 1 1 d . . . . .
C11A C 0.6387(4) 0.7397(4) 0.4404(3) 0.0318(13) Uani 1 1 d . . . . .
C12A C 0.5424(4) 0.7859(4) 0.4748(3) 0.0488(16) Uani 1 1 d . . . . .
H12A H 0.518401 0.751137 0.515706 0.059 Uiso 1 1 calc R U . . .
C13A C 0.4839(4) 0.8782(5) 0.4510(3) 0.0509(16) Uani 1 1 d . . . . .
H13A H 0.421598 0.905597 0.475726 0.061 Uiso 1 1 calc R U . . .
C14A C 0.9156(4) 0.3897(4) 0.3218(3) 0.0309(12) Uani 1 1 d . . . . .
H14A H 0.947812 0.370368 0.276073 0.037 Uiso 1 1 calc R U . . .
C15A C 0.8318(4) 0.1428(4) 0.3610(3) 0.0432(15) Uani 1 1 d . . . . .
C16A C 0.8815(4) 0.2167(4) 0.3300(3) 0.0406(14) Uani 1 1 d . . . . .
H16A H 0.924723 0.201781 0.288049 0.049 Uiso 1 1 calc R U . . .
C17A C 0.8675(4) 0.3144(4) 0.3611(3) 0.0308(12) Uani 1 1 d . . . . .
C18A C 0.7996(4) 0.3374(4) 0.4245(3) 0.0315(13) Uani 1 1 d . . . . .
C19A C 0.7508(4) 0.2584(4) 0.4542(3) 0.0385(14) Uani 1 1 d . . . . .
H19A H 0.706446 0.271136 0.495720 0.046 Uiso 1 1 calc R U . . .
C20A C 0.7677(4) 0.1638(4) 0.4231(3) 0.0464(16) Uani 1 1 d . . . . .
H20A H 0.735485 0.112755 0.444172 0.056 Uiso 1 1 calc R U . . .
C21A C 1.0656(4) 0.6578(4) 0.4322(2) 0.0268(12) Uani 1 1 d . . . . .
C22A C 1.0182(4) 0.7617(4) 0.4472(3) 0.0296(12) Uani 1 1 d . . . . .
C23A C 1.0572(4) 0.8433(4) 0.4119(3) 0.0396(14) Uani 1 1 d . . . . .
H23A H 1.026596 0.910719 0.423782 0.048 Uiso 1 1 calc R U . . .
C24A C 1.1386(4) 0.8281(4) 0.3605(3) 0.0427(15) Uani 1 1 d . . . . .
C25A C 1.1842(4) 0.7268(4) 0.3468(3) 0.0386(14) Uani 1 1 d . . . . .
H25A H 1.239331 0.714319 0.312361 0.046 Uiso 1 1 calc R U . . .
C26A C 1.1524(4) 0.6420(4) 0.3815(3) 0.0288(12) Uani 1 1 d . . . . .
C27A C 0.9327(4) 0.7891(4) 0.5006(3) 0.0335(13) Uani 1 1 d . . . . .
H27A H 0.923421 0.855090 0.519049 0.040 Uiso 1 1 calc R U . . .
C28A C 0.7903(4) 0.7880(4) 0.5788(3) 0.0392(14) Uani 1 1 d . . . . .
H28A H 0.723499 0.808691 0.553533 0.047 Uiso 1 1 calc R U . . .
H28B H 0.811246 0.850380 0.593633 0.047 Uiso 1 1 calc R U . . .
C29A C 0.7766(4) 0.7229(4) 0.6484(3) 0.0450(15) Uani 1 1 d . . . . .
H29A H 0.738148 0.768055 0.685512 0.054 Uiso 1 1 calc R U . . .
H29B H 0.845382 0.693975 0.668919 0.054 Uiso 1 1 calc R U . . .
C30A C 0.7209(4) 0.6353(4) 0.6384(3) 0.0419(15) Uani 1 1 d . . . . .
H30A H 0.697525 0.612920 0.687121 0.050 Uiso 1 1 calc R U . . .
H30B H 0.659470 0.660185 0.607570 0.050 Uiso 1 1 calc R U . . .
C31A C 0.7906(4) 0.4600(4) 0.6379(3) 0.0322(13) Uani 1 1 d . . . . .
H31A H 0.750417 0.462652 0.681664 0.039 Uiso 1 1 calc R U . . .
C32A C 1.1768(5) 0.9185(5) 0.3221(4) 0.076(2) Uani 1 1 d . . . . .
H32A H 1.191256 0.904821 0.270036 0.115 Uiso 1 1 calc R U . . .
H32B H 1.239494 0.927240 0.346078 0.115 Uiso 1 1 calc R U . . .
H32C H 1.123724 0.980435 0.326077 0.115 Uiso 1 1 calc R U . . .
C1B C 0.4322(4) 0.3441(4) 0.1875(2) 0.0245(11) Uani 1 1 d . . . . .
C2B C 0.4660(4) 0.4362(4) 0.1999(2) 0.0251(11) Uani 1 1 d . . . . .
C3B C 0.5437(4) 0.4334(4) 0.2532(3) 0.0406(14) Uani 1 1 d . . . . .
H3B H 0.566777 0.493542 0.262263 0.049 Uiso 1 1 calc R U . . .
C4B C 0.5867(4) 0.3434(5) 0.2924(3) 0.0450(15) Uani 1 1 d . . . . .
H4B H 0.638030 0.343240 0.327970 0.054 Uiso 1 1 calc R U . . .
C5B C 0.5541(4) 0.2533(5) 0.2792(3) 0.0449(15) Uani 1 1 d . . . . .
H5B H 0.583980 0.192209 0.305515 0.054 Uiso 1 1 calc R U . . .
C6B C 0.4775(4) 0.2538(4) 0.2271(3) 0.0310(12) Uani 1 1 d . . . . .
H6B H 0.455805 0.192772 0.218383 0.037 Uiso 1 1 calc R U . . .
C7B C 0.2835(4) 0.2951(4) 0.1470(3) 0.0277(12) Uani 1 1 d . . . . .
H7B H 0.297419 0.248298 0.187904 0.033 Uiso 1 1 calc R U . . .
C8B C 0.0425(5) 0.2129(5) 0.0935(4) 0.0496(16) Uani 1 1 d . . . . .
C9B C 0.1342(4) 0.2156(4) 0.1264(3) 0.0439(15) Uani 1 1 d . . . . .
H9B H 0.161645 0.165270 0.162958 0.053 Uiso 1 1 calc R U . . .
C10B C 0.1892(4) 0.2945(4) 0.1058(3) 0.0314(13) Uani 1 1 d . . . . .
C11B C 0.1488(4) 0.3720(4) 0.0512(3) 0.0289(12) Uani 1 1 d . . . . .
C12B C 0.0517(4) 0.3663(4) 0.0190(3) 0.0436(15) Uani 1 1 d . . . . .
H12B H 0.021889 0.416761 -0.016757 0.052 Uiso 1 1 calc R U . . .
C13B C 0.0000(4) 0.2883(5) 0.0391(3) 0.0508(17) Uani 1 1 d . . . . .
H13B H -0.063004 0.285972 0.016355 0.061 Uiso 1 1 calc R U . . .
C14B C 0.4135(4) 0.6156(4) 0.1814(3) 0.0329(13) Uani 1 1 d . . . . .
H14B H 0.448643 0.618804 0.225933 0.039 Uiso 1 1 calc R U . . .
C15B C 0.3372(5) 0.8965(4) 0.1444(3) 0.0424(15) Uani 1 1 d . . . . .
C16B C 0.3855(4) 0.8027(4) 0.1725(3) 0.0428(15) Uani 1 1 d . . . . .
H16B H 0.435991 0.797907 0.209394 0.051 Uiso 1 1 calc R U . . .
C17B C 0.3605(4) 0.7119(4) 0.1466(3) 0.0291(12) Uani 1 1 d . . . . .
C18B C 0.2822(4) 0.7204(4) 0.0913(3) 0.0275(12) Uani 1 1 d . . . . .
C19B C 0.2276(4) 0.8195(4) 0.0688(3) 0.0383(14) Uani 1 1 d . . . . .
H19B H 0.171429 0.826431 0.036206 0.046 Uiso 1 1 calc R U . . .
C20B C 0.2554(4) 0.9073(4) 0.0939(3) 0.0432(15) Uani 1 1 d . . . . .
H20B H 0.219804 0.972631 0.077164 0.052 Uiso 1 1 calc R U . . .
C21B C 0.5739(4) 0.3069(4) 0.0478(2) 0.0239(12) Uani 1 1 d . . . . .
C22B C 0.5275(4) 0.2255(4) 0.0258(3) 0.0257(11) Uani 1 1 d . . . . .
C23B C 0.5697(4) 0.1244(4) 0.0519(3) 0.0339(13) Uani 1 1 d . . . . .
H23B H 0.539741 0.071508 0.035528 0.041 Uiso 1 1 calc R U . . .
C24B C 0.6527(4) 0.0985(4) 0.1002(3) 0.0389(14) Uani 1 1 d . . . . .
C25B C 0.6952(4) 0.1798(4) 0.1219(3) 0.0348(13) Uani 1 1 d . . . . .
H25B H 0.750174 0.165509 0.155919 0.042 Uiso 1 1 calc R U . . .
C26B C 0.6606(4) 0.2820(4) 0.0958(3) 0.0251(11) Uani 1 1 d . . . . .
C27B C 0.4420(4) 0.2393(4) -0.0267(3) 0.0309(13) Uani 1 1 d . . . . .
H27B H 0.434229 0.179707 -0.049870 0.037 Uiso 1 1 calc R U . . .
C28B C 0.2979(4) 0.3073(4) -0.1024(3) 0.0375(14) Uani 1 1 d . . . . .
H28C H 0.232052 0.305329 -0.076889 0.045 Uiso 1 1 calc R U . . .
H28D H 0.322299 0.241089 -0.125112 0.045 Uiso 1 1 calc R U . . .
C29B C 0.2791(4) 0.3908(4) -0.1633(3) 0.0412(15) Uani 1 1 d . . . . .
H29C H 0.241335 0.368017 -0.203597 0.049 Uiso 1 1 calc R U . . .
H29D H 0.346366 0.399153 -0.183547 0.049 Uiso 1 1 calc R U . . .
C30B C 0.2182(4) 0.4960(4) -0.1396(3) 0.0398(14) Uani 1 1 d . . . . .
H30C H 0.190663 0.537146 -0.183990 0.048 Uiso 1 1 calc R U . . .
H30D H 0.159384 0.486409 -0.108096 0.048 Uiso 1 1 calc R U . . .
C31B C 0.2836(4) 0.6437(4) -0.1231(3) 0.0276(12) Uani 1 1 d . . . . .
H31B H 0.241639 0.665894 -0.164857 0.033 Uiso 1 1 calc R U . . .
C32B C 0.6951(5) -0.0108(4) 0.1284(3) 0.0647(19) Uani 1 1 d . . . . .
H32D H 0.639974 -0.038118 0.152696 0.097 Uiso 1 1 calc R U . . .
H32E H 0.750055 -0.011563 0.163763 0.097 Uiso 1 1 calc R U . . .
H32F H 0.722431 -0.052493 0.086873 0.097 Uiso 1 1 calc R U . . .
Cl1A Cl 0.43987(14) 1.05070(12) 0.36037(9) 0.0678(5) Uani 1 1 d . . . . .
Cl2A Cl 0.84739(15) 0.02303(12) 0.31941(10) 0.0726(5) Uani 1 1 d . . . . .
Cl1B Cl -0.02164(14) 0.11221(14) 0.11754(12) 0.0855(6) Uani 1 1 d . . . . .
Cl2B Cl 0.37686(15) 1.00813(13) 0.17140(11) 0.0838(6) Uani 1 1 d . . . . .
Ho1A Ho 0.85623(2) 0.56058(2) 0.46903(2) 0.02405(7) Uani 1 1 d . . . . .
Ho1B Ho 0.35493(2) 0.48570(2) 0.02888(2) 0.02161(7) Uani 1 1 d . . . . .
N1A N 0.8391(3) 0.6811(3) 0.3519(2) 0.0244(9) Uani 1 1 d . . . . .
N2A N 0.9192(3) 0.4810(3) 0.3426(2) 0.0266(10) Uani 1 1 d . . . . .
N3A N 0.8681(3) 0.7348(3) 0.5258(2) 0.0326(10) Uani 1 1 d . . . . .
N4A N 0.7882(3) 0.5466(3) 0.6029(2) 0.0335(11) Uani 1 1 d . . . . .
N1B N 0.3505(3) 0.3527(3) 0.1340(2) 0.0241(9) Uani 1 1 d . . . . .
N2B N 0.4167(3) 0.5247(3) 0.1560(2) 0.0245(9) Uani 1 1 d . . . . .
N3B N 0.3754(3) 0.3217(3) -0.0461(2) 0.0271(10) Uani 1 1 d . . . . .
N4B N 0.2839(3) 0.5521(3) -0.0980(2) 0.0285(10) Uani 1 1 d . . . . .
O1A O 0.6928(3) 0.6511(3) 0.46454(18) 0.0358(9) Uani 1 1 d . . . . .
O2A O 0.7791(3) 0.4290(3) 0.45245(17) 0.0327(9) Uani 1 1 d . . . . .
O3A O 1.0299(2) 0.5788(2) 0.46456(16) 0.0248(8) Uani 1 1 d . . . . .
O1B O 0.1949(2) 0.4478(2) 0.03151(17) 0.0313(8) Uani 1 1 d . . . . .
O2B O 0.2600(2) 0.6386(2) 0.06176(17) 0.0294(8) Uani 1 1 d . . . . .
O3B O 0.5354(2) 0.4042(2) 0.02448(16) 0.0236(8) Uani 1 1 d . . . . .
C33 C 0.4803(12) 0.5104(10) 0.5379(4) 0.073(4) Uiso 0.583(18) 1 d D U P A 1
H33A H 0.405502 0.512976 0.540008 0.088 Uiso 0.583(18) 1 calc R U P A 1
H33B H 0.492528 0.576479 0.552743 0.088 Uiso 0.583(18) 1 calc R U P A 1
Cl3 Cl 0.5494(8) 0.4057(7) 0.6017(5) 0.235(7) Uiso 0.583(18) 1 d D U P A 1
C33' C 0.535(2) 0.5149(15) 0.5291(11) 0.109(7) Uiso 0.417(18) 1 d D U P A 2
H33C H 0.502844 0.579975 0.550892 0.130 Uiso 0.417(18) 1 calc R U P A 2
H33D H 0.602259 0.520933 0.507109 0.130 Uiso 0.417(18) 1 calc R U P A 2
Cl3' Cl 0.5510(3) 0.4081(3) 0.5999(2) 0.034(2) Uiso 0.417(18) 1 d D U P A 2

loop_
_atom_site_aniso_label
_atom_site_aniso_U_11
_atom_site_aniso_U_22
_atom_site_aniso_U_33
_atom_site_aniso_U_23
_atom_site_aniso_U_13
_atom_site_aniso_U_12
C1A 0.026(3) 0.037(3) 0.017(3) -0.005(2) 0.004(2) -0.008(3)
C2A 0.024(3) 0.042(3) 0.018(3) -0.003(2) 0.000(2) -0.009(3)
C3A 0.038(3) 0.040(3) 0.029(3) -0.006(3) 0.009(3) -0.004(3)
C4A 0.036(4) 0.068(4) 0.027(3) -0.007(3) 0.012(3) -0.003(3)
C5A 0.047(4) 0.057(4) 0.036(3) 0.004(3) 0.016(3) -0.019(3)
C6A 0.034(3) 0.039(3) 0.032(3) 0.002(3) 0.000(3) -0.006(3)
C7A 0.037(3) 0.031(3) 0.026(3) 0.005(2) -0.001(2) -0.008(3)
C8A 0.042(4) 0.031(3) 0.041(3) 0.005(3) 0.001(3) 0.010(3)
C9A 0.038(4) 0.035(3) 0.041(3) 0.007(3) 0.005(3) 0.000(3)
C10A 0.024(3) 0.032(3) 0.033(3) 0.001(2) -0.001(2) 0.001(3)
C11A 0.016(3) 0.036(3) 0.039(3) 0.004(3) 0.001(2) 0.003(3)
C12A 0.032(4) 0.052(4) 0.053(4) 0.020(3) 0.011(3) 0.007(3)
C13A 0.030(4) 0.052(4) 0.062(4) 0.007(3) 0.013(3) 0.006(3)
C14A 0.029(3) 0.037(3) 0.023(3) -0.005(2) -0.001(2) 0.002(3)
C15A 0.042(4) 0.030(3) 0.057(4) 0.001(3) -0.015(3) -0.005(3)
C16A 0.038(4) 0.043(4) 0.039(3) -0.004(3) -0.004(3) -0.004(3)
C17A 0.028(3) 0.032(3) 0.032(3) 0.002(2) -0.004(2) -0.006(3)
C18A 0.027(3) 0.040(3) 0.028(3) 0.003(3) -0.012(2) -0.011(3)
C19A 0.032(3) 0.043(4) 0.044(3) 0.003(3) -0.004(3) -0.016(3)
C20A 0.047(4) 0.048(4) 0.050(4) 0.010(3) -0.012(3) -0.022(3)
C21A 0.026(3) 0.035(3) 0.019(3) 0.001(2) -0.004(2) -0.006(3)
C22A 0.028(3) 0.034(3) 0.027(3) 0.000(2) -0.004(2) -0.006(3)
C23A 0.044(4) 0.030(3) 0.046(4) 0.002(3) -0.002(3) -0.009(3)
C24A 0.040(4) 0.041(4) 0.050(4) 0.011(3) 0.002(3) -0.015(3)
C25A 0.029(3) 0.047(4) 0.041(3) 0.006(3) 0.001(3) -0.010(3)
C26A 0.024(3) 0.039(3) 0.022(3) -0.001(2) -0.002(2) -0.003(3)
C27A 0.037(3) 0.027(3) 0.033(3) -0.009(2) -0.004(3) 0.003(3)
C28A 0.039(4) 0.035(3) 0.039(3) -0.007(3) 0.012(3) 0.003(3)
C29A 0.048(4) 0.046(4) 0.032(3) -0.011(3) 0.013(3) 0.012(3)
C30A 0.039(4) 0.047(4) 0.032(3) 0.000(3) 0.018(3) 0.007(3)
C31A 0.025(3) 0.044(4) 0.027(3) 0.002(3) 0.006(2) -0.007(3)
C32A 0.089(6) 0.053(5) 0.092(5) 0.005(4) 0.034(5) -0.029(4)
C1B 0.021(3) 0.028(3) 0.024(3) 0.003(2) 0.003(2) -0.005(2)
C2B 0.022(3) 0.032(3) 0.020(3) 0.002(2) -0.003(2) -0.001(2)
C3B 0.042(4) 0.050(4) 0.031(3) 0.004(3) -0.008(3) -0.013(3)
C4B 0.040(4) 0.069(4) 0.027(3) 0.013(3) -0.017(3) -0.015(3)
C5B 0.043(4) 0.052(4) 0.038(3) 0.014(3) -0.007(3) -0.009(3)
C6B 0.029(3) 0.034(3) 0.029(3) 0.005(2) -0.001(2) -0.008(3)
C7B 0.030(3) 0.027(3) 0.026(3) 0.002(2) 0.004(2) -0.006(3)
C8B 0.034(4) 0.044(4) 0.076(5) 0.001(3) 0.000(3) -0.020(3)
C9B 0.033(4) 0.045(4) 0.054(4) 0.003(3) 0.001(3) -0.011(3)
C10B 0.023(3) 0.034(3) 0.040(3) -0.005(3) 0.002(2) -0.012(3)
C11B 0.020(3) 0.034(3) 0.035(3) -0.006(3) -0.002(2) -0.008(3)
C12B 0.033(3) 0.038(4) 0.064(4) 0.003(3) -0.011(3) -0.015(3)
C13B 0.026(3) 0.055(4) 0.076(5) -0.012(4) -0.006(3) -0.015(3)
C14B 0.033(3) 0.042(4) 0.026(3) -0.005(3) -0.002(2) -0.012(3)
C15B 0.052(4) 0.031(4) 0.049(4) -0.017(3) 0.009(3) -0.017(3)
C16B 0.045(4) 0.043(4) 0.042(3) -0.010(3) 0.000(3) -0.012(3)
C17B 0.035(3) 0.030(3) 0.024(3) -0.005(2) 0.005(2) -0.010(3)
C18B 0.026(3) 0.026(3) 0.030(3) -0.004(2) 0.007(2) -0.007(3)
C19B 0.037(3) 0.030(3) 0.046(3) -0.006(3) 0.003(3) -0.003(3)
C20B 0.045(4) 0.026(3) 0.055(4) -0.003(3) 0.008(3) 0.002(3)
C21B 0.034(3) 0.020(3) 0.019(3) -0.001(2) 0.006(2) -0.010(3)
C22B 0.028(3) 0.021(3) 0.028(3) -0.001(2) 0.000(2) -0.004(2)
C23B 0.039(3) 0.025(3) 0.040(3) -0.002(3) -0.002(3) -0.012(3)
C24B 0.040(4) 0.027(3) 0.048(4) 0.007(3) -0.008(3) -0.004(3)
C25B 0.028(3) 0.034(3) 0.040(3) 0.006(3) -0.007(3) -0.001(3)
C26B 0.020(3) 0.029(3) 0.024(3) 0.003(2) -0.002(2) -0.001(2)
C27B 0.036(3) 0.027(3) 0.035(3) -0.012(3) 0.002(3) -0.016(3)
C28B 0.038(3) 0.027(3) 0.049(3) -0.011(3) -0.013(3) -0.008(3)
C29B 0.053(4) 0.043(4) 0.032(3) -0.004(3) -0.020(3) -0.018(3)
C30B 0.046(4) 0.034(3) 0.042(3) 0.004(3) -0.023(3) -0.013(3)
C31B 0.027(3) 0.030(3) 0.026(3) -0.001(2) -0.004(2) -0.006(3)
C32B 0.071(5) 0.038(4) 0.083(5) 0.012(3) -0.027(4) -0.007(4)
Cl1A 0.0680(12) 0.0461(10) 0.0709(12) 0.0126(8) 0.0134(9) 0.0260(9)
Cl2A 0.0862(14) 0.0392(10) 0.0949(14) -0.0138(9) -0.0062(11) -0.0160(10)
Cl1B 0.0563(12) 0.0745(13) 0.1378(17) 0.0209(12) -0.0086(12) -0.0457(11)
Cl2B 0.0906(15) 0.0399(10) 0.1279(17) -0.0232(11) -0.0206(13) -0.0244(11)
Ho1A 0.01916(14) 0.02923(15) 0.02138(14) 0.00046(11) 0.00162(10) -0.00009(12)
Ho1B 0.02054(14) 0.02374(14) 0.02132(14) -0.00130(10) -0.00255(10) -0.00611(11)
N1A 0.019(2) 0.031(3) 0.021(2) -0.0016(19) -0.0020(18) 0.000(2)
N2A 0.022(2) 0.031(3) 0.024(2) 0.0034(19) -0.0028(18) 0.000(2)
N3A 0.033(3) 0.031(3) 0.031(3) -0.002(2) 0.001(2) 0.000(2)
N4A 0.028(3) 0.040(3) 0.031(3) -0.001(2) 0.009(2) -0.004(2)
N1B 0.019(2) 0.028(2) 0.024(2) 0.0025(19) -0.0014(18) -0.004(2)
N2B 0.026(2) 0.028(2) 0.021(2) -0.0005(18) -0.0007(18) -0.008(2)
N3B 0.027(2) 0.028(3) 0.029(2) -0.003(2) -0.0046(19) -0.011(2)
N4B 0.030(3) 0.029(3) 0.030(2) -0.005(2) -0.0067(19) -0.014(2)
O1A 0.024(2) 0.039(2) 0.039(2) 0.0127(18) 0.0044(17) 0.0034(18)
O2A 0.034(2) 0.038(2) 0.028(2) 0.0003(17) 0.0006(16) -0.0117(18)
O3A 0.0213(19) 0.0234(19) 0.0269(19) 0.0038(15) 0.0021(15) 0.0006(16)
O1B 0.023(2) 0.033(2) 0.039(2) -0.0002(17) -0.0020(16) -0.0087(17)
O2B 0.027(2) 0.0223(19) 0.038(2) -0.0048(16) 0.0011(16) -0.0031(16)
O3B 0.0198(18) 0.0223(19) 0.0280(18) 0.0003(15) -0.0009(15) -0.0026(16)

loop_
_atom_type_symbol
_atom_type_description
_atom_type_scat_dispersion_real
_atom_type_scat_dispersion_imag
_atom_type_scat_source
C C 0.0033 0.0016 'International Tables Vol C Tables 4.2.6.8 and 6.1.1.4'
H H 0.0000 0.0000 'International Tables Vol C Tables 4.2.6.8 and 6.1.1.4'
N N 0.0061 0.0033 'International Tables Vol C Tables 4.2.6.8 and 6.1.1.4'
O O 0.0106 0.0060 'International Tables Vol C Tables 4.2.6.8 and 6.1.1.4'
Cl Cl 0.1484 0.1585 'International Tables Vol C Tables 4.2.6.8 and 6.1.1.4'
Ho Ho -0.2175 4.6783 'International Tables Vol C Tables 4.2.6.8 and 6.1.1.4'

loop_
_geom_angle_atom_site_label_1
_geom_angle_atom_site_label_2
_geom_angle_atom_site_label_3
_geom_angle
_geom_angle_site_symmetry_1
_geom_angle_site_symmetry_3
C2A C1A C6A 120.1(4) . .
C2A C1A N1A 116.4(4) . .
C6A C1A N1A 123.5(5) . .
C1A C2A C3A 119.2(4) . .
C1A C2A N2A 115.7(4) . .
C3A C2A N2A 125.1(5) . .
C4A C3A C2A 120.0(5) . .
C4A C3A H3A 120.0 . .
C2A C3A H3A 120.0 . .
C5A C4A C3A 120.9(5) . .
C5A C4A H4A 119.6 . .
C3A C4A H4A 119.6 . .
C4A C5A C6A 119.9(5) . .
C4A C5A H5A 120.1 . .
C6A C5A H5A 120.1 . .
C5A C6A C1A 120.0(5) . .
C5A C6A H6A 120.0 . .
C1A C6A H6A 120.0 . .
N1A C7A C10A 127.8(5) . .
N1A C7A H7A 116.1 . .
C10A C7A H7A 116.1 . .
C9A C8A C13A 119.7(5) . .
C9A C8A Cl1A 121.1(4) . .
C13A C8A Cl1A 119.2(4) . .
C8A C9A C10A 121.4(5) . .
C8A C9A H9A 119.3 . .
C10A C9A H9A 119.3 . .
C9A C10A C11A 120.1(5) . .
C9A C10A C7A 117.6(5) . .
C11A C10A C7A 122.1(5) . .
O1A C11A C12A 121.7(5) . .
O1A C11A C10A 122.9(5) . .
C12A C11A C10A 115.5(5) . .
C13A C12A C11A 123.2(5) . .
C13A C12A H12A 118.4 . .
C11A C12A H12A 118.4 . .
C12A C13A C8A 120.1(5) . .
C12A C13A H13A 119.9 . .
C8A C13A H13A 119.9 . .
N2A C14A C17A 127.4(4) . .
N2A C14A H14A 116.3 . .
C17A C14A H14A 116.3 . .
C16A C15A C20A 120.4(5) . .
C16A C15A Cl2A 119.5(5) . .
C20A C15A Cl2A 120.1(4) . .
C15A C16A C17A 120.5(5) . .
C15A C16A H16A 119.8 . .
C17A C16A H16A 119.8 . .
C16A C17A C18A 119.4(5) . .
C16A C17A C14A 116.9(5) . .
C18A C17A C14A 123.4(4) . .
O2A C18A C19A 120.7(5) . .
O2A C18A C17A 121.6(4) . .
C19A C18A C17A 117.6(5) . .
C20A C19A C18A 121.2(5) . .
C20A C19A H19A 119.4 . .
C18A C19A H19A 119.4 . .
C19A C20A C15A 120.9(5) . .
C19A C20A H20A 119.6 . .
C15A C20A H20A 119.6 . .
O3A C21A C22A 121.1(4) . .
O3A C21A C26A 121.9(4) . .
C22A C21A C26A 117.0(4) . .
C23A C22A C21A 119.8(5) . .
C23A C22A C27A 117.3(5) . .
C21A C22A C27A 122.9(4) . .
C24A C23A C22A 123.2(5) . .
C24A C23A H23A 118.4 . .
C22A C23A H23A 118.4 . .
C25A C24A C23A 116.3(5) . .
C25A C24A C32A 122.1(5) . .
C23A C24A C32A 121.6(5) . .
C24A C25A C26A 123.8(5) . .
C24A C25A H25A 118.1 . .
C26A C25A H25A 118.1 . .
C25A C26A C21A 119.8(5) . .
C25A C26A C31A 117.3(4) . 2_766
C21A C26A C31A 122.9(5) . 2_766
N3A C27A C22A 129.0(5) . .
N3A C27A H27A 115.5 . .
C22A C27A H27A 115.5 . .
N3A C28A C29A 113.5(4) . .
N3A C28A H28A 108.9 . .
C29A C28A H28A 108.9 . .
N3A C28A H28B 108.9 . .
C29A C28A H28B 108.9 . .
H28A C28A H28B 107.7 . .
C28A C29A C30A 116.4(4) . .
C28A C29A H29A 108.2 . .
C30A C29A H29A 108.2 . .
C28A C29A H29B 108.2 . .
C30A C29A H29B 108.2 . .
H29A C29A H29B 107.3 . .
N4A C30A C29A 112.4(4) . .
N4A C30A H30A 109.1 . .
C29A C30A H30A 109.1 . .
N4A C30A H30B 109.1 . .
C29A C30A H30B 109.1 . .
H30A C30A H30B 107.9 . .
N4A C31A C26A 128.6(5) . 2_766
N4A C31A H31A 115.7 . .
C26A C31A H31A 115.7 2_766 .
C24A C32A H32A 109.5 . .
C24A C32A H32B 109.5 . .
H32A C32A H32B 109.5 . .
C24A C32A H32C 109.5 . .
H32A C32A H32C 109.5 . .
H32B C32A H32C 109.5 . .
C6B C1B C2B 119.7(4) . .
C6B C1B N1B 124.7(4) . .
C2B C1B N1B 115.6(4) . .
C3B C2B C1B 118.2(5) . .
C3B C2B N2B 125.8(4) . .
C1B C2B N2B 115.9(4) . .
C4B C3B C2B 121.2(5) . .
C4B C3B H3B 119.4 . .
C2B C3B H3B 119.4 . .
C3B C4B C5B 120.3(5) . .
C3B C4B H4B 119.9 . .
C5B C4B H4B 119.9 . .
C6B C5B C4B 119.8(5) . .
C6B C5B H5B 120.1 . .
C4B C5B H5B 120.1 . .
C5B C6B C1B 120.8(5) . .
C5B C6B H6B 119.6 . .
C1B C6B H6B 119.6 . .
N1B C7B C10B 127.9(5) . .
N1B C7B H7B 116.1 . .
C10B C7B H7B 116.1 . .
C9B C8B C13B 120.3(5) . .
C9B C8B Cl1B 119.8(5) . .
C13B C8B Cl1B 119.8(4) . .
C8B C9B C10B 120.6(6) . .
C8B C9B H9B 119.7 . .
C10B C9B H9B 119.7 . .
C11B C10B C9B 120.7(5) . .
C11B C10B C7B 122.2(4) . .
C9B C10B C7B 116.9(5) . .
O1B C11B C10B 123.1(4) . .
O1B C11B C12B 120.4(5) . .
C10B C11B C12B 116.4(4) . .
C13B C12B C11B 122.1(5) . .
C13B C12B H12B 119.0 . .
C11B C12B H12B 119.0 . .
C12B C13B C8B 119.8(5) . .
C12B C13B H13B 120.1 . .
C8B C13B H13B 120.1 . .
N2B C14B C17B 125.7(5) . .
N2B C14B H14B 117.2 . .
C17B C14B H14B 117.2 . .
C16B C15B C20B 121.2(5) . .
C16B C15B Cl2B 120.3(5) . .
C20B C15B Cl2B 118.5(5) . .
C15B C16B C17B 120.9(5) . .
C15B C16B H16B 119.6 . .
C17B C16B H16B 119.6 . .
C16B C17B C18B 118.9(5) . .
C16B C17B C14B 117.0(5) . .
C18B C17B C14B 124.0(4) . .
O2B C18B C19B 120.2(5) . .
O2B C18B C17B 121.7(5) . .
C19B C18B C17B 118.1(4) . .
C20B C19B C18B 121.5(5) . .
C20B C19B H19B 119.3 . .
C18B C19B H19B 119.3 . .
C19B C20B C15B 119.0(5) . .
C19B C20B H20B 120.5 . .
C15B C20B H20B 120.5 . .
O3B C21B C26B 121.2(4) . .
O3B C21B C22B 120.9(4) . .
C26B C21B C22B 117.9(4) . .
C23B C22B C21B 119.2(5) . .
C23B C22B C27B 117.0(4) . .
C21B C22B C27B 123.6(4) . .
C24B C23B C22B 123.9(5) . .
C24B C23B H23B 118.0 . .
C22B C23B H23B 118.0 . .
C23B C24B C25B 115.7(5) . .
C23B C24B C32B 122.7(5) . .
C25B C24B C32B 121.6(5) . .
C24B C25B C26B 123.8(5) . .
C24B C25B H25B 118.1 . .
C26B C25B H25B 118.1 . .
C25B C26B C21B 119.4(4) . .
C25B C26B C31B 116.1(4) . 2_665
C21B C26B C31B 124.5(4) . 2_665
N3B C27B C22B 129.4(4) . .
N3B C27B H27B 115.3 . .
C22B C27B H27B 115.3 . .
N3B C28B C29B 113.4(4) . .
N3B C28B H28C 108.9 . .
C29B C28B H28C 108.9 . .
N3B C28B H28D 108.9 . .
C29B C28B H28D 108.9 . .
H28C C28B H28D 107.7 . .
C28B C29B C30B 115.6(4) . .
C28B C29B H29C 108.4 . .
C30B C29B H29C 108.4 . .
C28B C29B H29D 108.4 . .
C30B C29B H29D 108.4 . .
H29C C29B H29D 107.4 . .
N4B C30B C29B 112.1(4) . .
N4B C30B H30C 109.2 . .
C29B C30B H30C 109.2 . .
N4B C30B H30D 109.2 . .
C29B C30B H30D 109.2 . .
H30C C30B H30D 107.9 . .
N4B C31B C26B 128.9(5) . 2_665
N4B C31B H31B 115.5 . .
C26B C31B H31B 115.5 2_665 .
C24B C32B H32D 109.5 . .
C24B C32B H32E 109.5 . .
H32D C32B H32E 109.5 . .
C24B C32B H32F 109.5 . .
H32D C32B H32F 109.5 . .
H32E C32B H32F 109.5 . .
O1A Ho1A O2A 82.78(13) . .
O1A Ho1A O3A 142.27(11) . .
O2A Ho1A O3A 133.64(11) . .
O1A Ho1A O3A 143.24(11) . 2_766
O2A Ho1A O3A 77.84(11) . 2_766
O3A Ho1A O3A 67.98(12) . 2_766
O1A Ho1A N4A 75.81(13) . .
O2A Ho1A N4A 83.21(12) . .
O3A Ho1A N4A 112.48(12) . .
O3A Ho1A N4A 71.13(12) 2_766 .
O1A Ho1A N1A 72.06(12) . .
O2A Ho1A N1A 110.91(11) . .
O3A Ho1A N1A 83.37(11) . .
O3A Ho1A N1A 144.30(11) 2_766 .
N4A Ho1A N1A 142.53(13) . .
O1A Ho1A N2A 112.55(12) . .
O2A Ho1A N2A 71.54(11) . .
O3A Ho1A N2A 78.25(11) . .
O3A Ho1A N2A 90.53(11) 2_766 .
N4A Ho1A N2A 151.59(13) . .
N1A Ho1A N2A 62.15(12) . .
O1A Ho1A N3A 76.29(13) . .
O2A Ho1A N3A 153.26(12) . .
O3A Ho1A N3A 70.91(12) . .
O3A Ho1A N3A 109.81(12) 2_766 .
N4A Ho1A N3A 75.72(13) . .
N1A Ho1A N3A 78.36(12) . .
N2A Ho1A N3A 132.09(12) . .
O1A Ho1A Ho1A 163.75(9) . 2_766
O2A Ho1A Ho1A 106.38(9) . 2_766
O3A Ho1A Ho1A 34.49(8) . 2_766
O3A Ho1A Ho1A 33.48(7) 2_766 2_766
N4A Ho1A Ho1A 91.72(10) . 2_766
N1A Ho1A Ho1A 115.31(9) . 2_766
N2A Ho1A Ho1A 83.37(9) . 2_766
N3A Ho1A Ho1A 90.71(9) . 2_766
O2B Ho1B O1B 80.69(11) . .
O2B Ho1B O3B 136.80(10) . .
O1B Ho1B O3B 141.03(11) . .
O2B Ho1B O3B 81.05(10) . 2_665
O1B Ho1B O3B 146.31(12) . 2_665
O3B Ho1B O3B 66.58(13) . 2_665
O2B Ho1B N4B 81.30(12) . .
O1B Ho1B N4B 77.38(12) . .
O3B Ho1B N4B 112.67(11) . .
O3B Ho1B N4B 72.04(11) 2_665 .
O2B Ho1B N1B 109.51(12) . .
O1B Ho1B N1B 71.90(12) . .
O3B Ho1B N1B 82.82(11) . .
O3B Ho1B N1B 141.34(11) 2_665 .
N4B Ho1B N1B 144.87(12) . .
O2B Ho1B N2B 71.98(12) . .
O1B Ho1B N2B 113.66(11) . .
O3B Ho1B N2B 78.24(11) . .
O3B Ho1B N2B 86.94(11) 2_665 .
N4B Ho1B N2B 148.30(12) . .
N1B Ho1B N2B 63.22(12) . .
O2B Ho1B N3B 150.17(12) . .
O1B Ho1B N3B 75.24(12) . .
O3B Ho1B N3B 71.28(11) . .
O3B Ho1B N3B 110.11(11) 2_665 .
N4B Ho1B N3B 76.50(13) . .
N1B Ho1B N3B 79.53(12) . .
N2B Ho1B N3B 134.24(13) . .
C7A N1A C1A 117.2(4) . .
C7A N1A Ho1A 128.2(3) . .
C1A N1A Ho1A 114.4(3) . .
C14A N2A C2A 118.5(4) . .
C14A N2A Ho1A 127.1(3) . .
C2A N2A Ho1A 114.4(3) . .
C27A N3A C28A 114.1(4) . .
C27A N3A Ho1A 122.1(3) . .
C28A N3A Ho1A 122.9(3) . .
C31A N4A C30A 114.2(4) . .
C31A N4A Ho1A 122.7(3) . .
C30A N4A Ho1A 121.5(3) . .
C7B N1B C1B 116.5(4) . .
C7B N1B Ho1B 129.2(3) . .
C1B N1B Ho1B 114.2(3) . .
C14B N2B C2B 118.8(4) . .
C14B N2B Ho1B 126.4(3) . .
C2B N2B Ho1B 114.6(3) . .
C27B N3B C28B 114.8(4) . .
C27B N3B Ho1B 121.1(3) . .
C28B N3B Ho1B 122.7(3) . .
C31B N4B C30B 115.3(4) . .
C31B N4B Ho1B 122.5(3) . .
C30B N4B Ho1B 120.7(3) . .
C11A O1A Ho1A 141.1(3) . .
C18A O2A Ho1A 139.7(3) . .
C21A O3A Ho1A 126.3(3) . .
C21A O3A Ho1A 121.6(3) . 2_766
Ho1A O3A Ho1A 112.03(12) . 2_766
C11B O1B Ho1B 140.3(3) . .
C18B O2B Ho1B 134.3(3) . .
C21B O3B Ho1B 124.4(3) . .
C21B O3B Ho1B 122.2(3) . 2_665
Ho1B O3B Ho1B 113.42(13) . 2_665
C33 C33 Cl3 108.1(11) 2_666 .
C33 C33 H33A 110.1 2_666 .
Cl3 C33 H33A 110.1 . .
C33 C33 H33B 110.1 2_666 .
Cl3 C33 H33B 110.1 . .
H33A C33 H33B 108.4 . .
C33' C33' Cl3' 103.8(13) 2_666 .
C33' C33' H33C 111.0 2_666 .
Cl3' C33' H33C 111.0 . .
C33' C33' H33D 111.0 2_666 .
Cl3' C33' H33D 111.0 . .
H33C C33' H33D 109.0 . .

loop_
_geom_bond_atom_site_label_1
_geom_bond_atom_site_label_2
_geom_bond_distance
_geom_bond_site_symmetry_2
C1A C2A 1.383(7) .
C1A C6A 1.401(6) .
C1A N1A 1.436(5) .
C2A C3A 1.399(6) .
C2A N2A 1.439(6) .
C3A C4A 1.386(7) .
C3A H3A 0.9300 .
C4A C5A 1.367(7) .
C4A H4A 0.9300 .
C5A C6A 1.385(6) .
C5A H5A 0.9300 .
C6A H6A 0.9300 .
C7A N1A 1.281(6) .
C7A C10A 1.448(6) .
C7A H7A 0.9300 .
C8A C9A 1.360(7) .
C8A C13A 1.387(7) .
C8A Cl1A 1.740(6) .
C9A C10A 1.401(7) .
C9A H9A 0.9300 .
C10A C11A 1.426(7) .
C11A O1A 1.294(6) .
C11A C12A 1.418(7) .
C12A C13A 1.352(7) .
C12A H12A 0.9300 .
C13A H13A 0.9300 .
C14A N2A 1.289(5) .
C14A C17A 1.436(6) .
C14A H14A 0.9300 .
C15A C16A 1.375(7) .
C15A C20A 1.377(7) .
C15A Cl2A 1.749(5) .
C16A C17A 1.404(6) .
C16A H16A 0.9300 .
C17A C18A 1.426(6) .
C18A O2A 1.303(5) .
C18A C19A 1.414(6) .
C19A C20A 1.364(7) .
C19A H19A 0.9300 .
C20A H20A 0.9300 .
C21A O3A 1.336(5) .
C21A C22A 1.419(7) .
C21A C26A 1.422(6) .
C22A C23A 1.407(6) .
C22A C27A 1.451(6) .
C23A C24A 1.378(7) .
C23A H23A 0.9300 .
C24A C25A 1.377(7) .
C24A C32A 1.522(7) .
C25A C26A 1.394(6) .
C25A H25A 0.9300 .
C26A C31A 1.450(7) 2_766
C27A N3A 1.282(6) .
C27A H27A 0.9300 .
C28A N3A 1.463(6) .
C28A C29A 1.509(7) .
C28A H28A 0.9700 .
C28A H28B 0.9700 .
C29A C30A 1.511(7) .
C29A H29A 0.9700 .
C29A H29B 0.9700 .
C30A N4A 1.470(6) .
C30A H30A 0.9700 .
C30A H30B 0.9700 .
C31A N4A 1.275(6) .
C31A H31A 0.9300 .
C32A H32A 0.9600 .
C32A H32B 0.9600 .
C32A H32C 0.9600 .
C1B C6B 1.386(7) .
C1B C2B 1.407(6) .
C1B N1B 1.425(6) .
C2B C3B 1.394(6) .
C2B N2B 1.420(6) .
C3B C4B 1.371(7) .
C3B H3B 0.9300 .
C4B C5B 1.378(7) .
C4B H4B 0.9300 .
C5B C6B 1.374(7) .
C5B H5B 0.9300 .
C6B H6B 0.9300 .
C7B N1B 1.288(5) .
C7B C10B 1.446(6) .
C7B H7B 0.9300 .
C8B C9B 1.350(7) .
C8B C13B 1.394(8) .
C8B Cl1B 1.752(5) .
C9B C10B 1.419(6) .
C9B H9B 0.9300 .
C10B C11B 1.406(7) .
C11B O1B 1.307(5) .
C11B C12B 1.418(6) .
C12B C13B 1.379(7) .
C12B H12B 0.9300 .
C13B H13B 0.9300 .
C14B N2B 1.296(5) .
C14B C17B 1.435(7) .
C14B H14B 0.9300 .
C15B C16B 1.347(8) .
C15B C20B 1.389(7) .
C15B Cl2B 1.753(5) .
C16B C17B 1.407(6) .
C16B H16B 0.9300 .
C17B C18B 1.416(7) .
C18B O2B 1.310(5) .
C18B C19B 1.400(7) .
C19B C20B 1.380(6) .
C19B H19B 0.9300 .
C20B H20B 0.9300 .
C21B O3B 1.331(5) .
C21B C26B 1.404(6) .
C21B C22B 1.413(6) .
C22B C23B 1.398(7) .
C22B C27B 1.445(7) .
C23B C24B 1.371(7) .
C23B H23B 0.9300 .
C24B C25B 1.381(6) .
C24B C32B 1.504(7) .
C25B C26B 1.395(7) .
C25B H25B 0.9300 .
C26B C31B 1.446(6) 2_665
C27B N3B 1.282(6) .
C27B H27B 0.9300 .
C28B N3B 1.482(6) .
C28B C29B 1.499(7) .
C28B H28C 0.9700 .
C28B H28D 0.9700 .
C29B C30B 1.523(7) .
C29B H29C 0.9700 .
C29B H29D 0.9700 .
C30B N4B 1.474(5) .
C30B H30C 0.9700 .
C30B H30D 0.9700 .
C31B N4B 1.272(6) .
C31B H31B 0.9300 .
C32B H32D 0.9600 .
C32B H32E 0.9600 .
C32B H32F 0.9600 .
Ho1A O1A 2.218(3) .
Ho1A O2A 2.220(3) .
Ho1A O3A 2.331(3) .
Ho1A O3A 2.393(3) 2_766
Ho1A N4A 2.540(4) .
Ho1A N1A 2.554(4) .
Ho1A N2A 2.573(4) .
Ho1A N3A 2.591(4) .
Ho1A Ho1A 3.9175(10) 2_766
Ho1B O2B 2.234(3) .
Ho1B O1B 2.249(3) .
Ho1B O3B 2.379(3) .
Ho1B O3B 2.406(3) 2_665
Ho1B N4B 2.508(4) .
Ho1B N1B 2.521(4) .
Ho1B N2B 2.523(4) .
Ho1B N3B 2.560(4) .
C33 C33 1.451(15) 2_666
C33 Cl3 1.843(12) .
C33 H33A 0.9700 .
C33 H33B 0.9700 .
C33' C33' 1.515(18) 2_666
C33' Cl3' 1.833(14) .
C33' H33C 0.9700 .
C33' H33D 0.9700 .
